data_7130758
loop_
_publ_author_name
'Mathoni\`ere, Corine'
'Mitcov, Dmitri'
'Koumousi, Evangelia'
'Amorin-Rosario, Daniel'
'Dechambenoit, Pierre'
'Fatima Jafri, Sadaf'
'Sainctavit, Philippe'
'Cartier Dit Moulin, Christophe'
'Toupet, Loic'
'Trzop, Elzbieta'
'Collet, Eric'
'Arrio, Marie-Anne'
'Rogalev, Andrei'
'Wilhelm, Fabrice'
'Cl\'erac, Rodolphe'

_publ_section_title
;
 Metal-to-metal electron transfer in a cyanido-bridged
 {Fe<sub>2</sub>Co<sub>2</sub>} square complex followed by X-ray
 diffraction and absorption techniques.
;
_journal_issue 86
_journal_name_full 'Chemical communications (Cambridge, England)'
_journal_page_first 12098
_journal_page_last 12101
_journal_paper_doi 10.1039/d2cc04246k
_journal_volume 58
_journal_year 2022
_chemical_formula_moiety 'C42 H46 B Co Fe N13, C F3 O3 S, C3 H7 N O, 0.5(H2 O)'
_chemical_formula_sum 'C46 H54 B Co F3 Fe N14 O4.5 S'
_chemical_formula_weight 1089.68
_chemical_melting_point ?
_chemical_properties_physical Light-sensitive,Photo-sensitive
_space_group_crystal_system triclinic
_space_group_IT_number 2
_space_group_name_Hall '-P 1'
_space_group_name_H-M_alt 'P -1'
_atom_sites_solution_hydrogens mixed
_atom_sites_solution_primary dual
_atom_sites_solution_secondary difmap
_audit_creation_method
;
Olex2 1.2
(compiled 2018.05.29 svn.r3508 for OlexSys, GUI svn.r5506)
;
_audit_update_record
;
2022-06-29 deposited with the CCDC.	2022-09-22 downloaded from the CCDC.
;
_cell_angle_alpha 69.953(7)
_cell_angle_beta 87.972(7)
_cell_angle_gamma 71.580(7)
_cell_formula_units_Z 2
_cell_length_a 13.2457(11)
_cell_length_b 13.8227(9)
_cell_length_c 14.7690(12)
_cell_measurement_reflns_used 1609
_cell_measurement_temperature 80.0
_cell_measurement_theta_max 21.5680
_cell_measurement_theta_min 3.1190
_cell_volume 2402.0(4)
_computing_cell_refinement 'CrysAlisPro 1.171.41.95a (Rigaku OD, 2021)'
_computing_data_collection 'CrysAlisPro 1.171.33.5 (Oxford Diffraction Ltd., 2008)'
_computing_data_reduction 'CrysAlisPro 1.171.41.95a (Rigaku OD, 2021)'
_computing_molecular_graphics 'Olex2 (Dolomanov et al., 2009)'
_computing_publication_material 'Olex2 (Dolomanov et al., 2009)'
_computing_structure_refinement 'ShelXL (Sheldrick, 2015)'
_computing_structure_solution 'ShelXT (Sheldrick, 2015)'
_diffrn_ambient_temperature 80.0
_diffrn_detector 'CCD plate'
_diffrn_detector_area_resol_mean 16.1852
_diffrn_detector_type Sapphire3
_diffrn_measured_fraction_theta_full 0.999
_diffrn_measured_fraction_theta_max 0.999
_diffrn_measurement_details
;
List of Runs (angles in degrees, time in seconds):

  # Type    Start    End  Width  t~exp~   \w     \q     \k     \f   Frames
#--------------------------------------------------------------------------
  1  \w   -104.00 -32.00   1.00   60.00    --  -21.92 179.00-180.00   72
  2  \w    -48.00  51.00   1.00   60.00    --  -21.92  38.00-150.00   99
  3  \w    -24.00  16.00   1.00   60.00    --  -21.92 -88.00 164.00   40
  4  \w    -87.00   9.00   1.00   60.00    --  -21.92 -38.00  30.00   96
  5  \w    -83.00  11.00   1.00   60.00    --  -21.92 -77.00 -30.00   94
  6  \w     78.00 103.00   1.00   60.00    --   23.80 179.00-180.00   25
;
_diffrn_measurement_device 'four-circle diffractometer'
_diffrn_measurement_device_type 'Xcalibur, Sapphire3'
_diffrn_measurement_method '\w scans'
_diffrn_orient_matrix_type 'CrysAlisPro convention (1999,Acta A55,543-557)'
_diffrn_orient_matrix_UB_11 -0.0171023000
_diffrn_orient_matrix_UB_12 0.0539566000
_diffrn_orient_matrix_UB_13 -0.0338488000
_diffrn_orient_matrix_UB_21 0.0364542000
_diffrn_orient_matrix_UB_22 -0.0167244000
_diffrn_orient_matrix_UB_23 -0.0323112000
_diffrn_orient_matrix_UB_31 -0.0398208000
_diffrn_orient_matrix_UB_32 -0.0119106000
_diffrn_orient_matrix_UB_33 -0.0210119000
_diffrn_radiation_monochromator graphite
_diffrn_radiation_probe x-ray
_diffrn_radiation_type MoK\a
_diffrn_radiation_wavelength 0.71073
_diffrn_reflns_av_R_equivalents 0.1112
_diffrn_reflns_av_unetI/netI 0.2351
_diffrn_reflns_Laue_measured_fraction_full 0.999
_diffrn_reflns_Laue_measured_fraction_max 0.999
_diffrn_reflns_limit_h_max 15
_diffrn_reflns_limit_h_min -15
_diffrn_reflns_limit_k_max 15
_diffrn_reflns_limit_k_min -16
_diffrn_reflns_limit_l_max 17
_diffrn_reflns_limit_l_min -17
_diffrn_reflns_number 16164
_diffrn_reflns_point_group_measured_fraction_full 0.999
_diffrn_reflns_point_group_measured_fraction_max 0.999
_diffrn_reflns_theta_full 24.999
_diffrn_reflns_theta_max 24.999
_diffrn_reflns_theta_min 2.831
_diffrn_source 'fine-focus sealed X-ray tube'
_diffrn_source_type 'Enhance (Mo) X-ray Source'
_exptl_absorpt_coefficient_mu 0.764
_exptl_absorpt_correction_T_max 0.981
_exptl_absorpt_correction_T_min 0.908
_exptl_absorpt_correction_type analytical
_exptl_absorpt_process_details
;
CrysAlisPro 1.171.41.95a (Rigaku Oxford Diffraction, 2021)
Analytical numeric absorption correction using a multifaceted crystal
model based on expressions derived by R.C. Clark & J.S. Reid.
(Clark, R. C. & Reid, J. S. (1995). Acta Cryst. A51, 887-897)
Empirical absorption correction using spherical harmonics,
implemented in SCALE3 ABSPACK scaling algorithm.
;
_exptl_crystal_colour red
_exptl_crystal_colour_primary red
_exptl_crystal_density_diffrn 1.507
_exptl_crystal_density_meas ?
_exptl_crystal_density_method none
_exptl_crystal_description prism
_exptl_crystal_F_000 1130
_exptl_crystal_preparation 'Magnetic properties'
_exptl_crystal_size_max 0.225
_exptl_crystal_size_mid 0.069
_exptl_crystal_size_min 0.027
_refine_diff_density_max 0.556
_refine_diff_density_min -0.491
_refine_diff_density_rms 0.105
_refine_ls_extinction_method none
_refine_ls_goodness_of_fit_ref 1.001
_refine_ls_hydrogen_treatment constr
_refine_ls_matrix_type full
_refine_ls_number_parameters 661
_refine_ls_number_reflns 8442
_refine_ls_number_restraints 84
_refine_ls_restrained_S_all 1.011
_refine_ls_R_factor_all 0.1937
_refine_ls_R_factor_gt 0.0818
_refine_ls_shift/su_max 0.001
_refine_ls_shift/su_mean 0.000
_refine_ls_structure_factor_coef Fsqd
_refine_ls_weighting_details 'w=1/[\s^2^(Fo^2^)+(0.0219P)^2^] where P=(Fo^2^+2Fc^2^)/3'
_refine_ls_weighting_scheme calc
_refine_ls_wR_factor_gt 0.1152
_refine_ls_wR_factor_ref 0.1649
_reflns_Friedel_coverage 0.000
_reflns_number_gt 3812
_reflns_number_total 8442
_reflns_threshold_expression 'I > 2\s(I)'
_cod_data_source_file d2cc04246k2.cif
_cod_data_source_block mebipy80Kdark
_cod_depositor_comments
;
The following automatic conversions were performed:

data item '_chemical_melting_point' value 'not measured' was changed
to '?' -- the value is undefined or not given.

data item '_exptl_crystal_density_meas' value 'not measured' was
changed to '?' -- the value is perceived as not measured.

Automatic conversion script
Id: cif_fix_values 7556 2019-12-06 15:28:31Z antanas 

 Adding full bibliography for 7130756--7130758.cif.
;
_cod_original_cell_volume 2402.0(3)
_cod_original_formula_sum 'C46 H54 B Co F3 Fe N14 O4.50 S'
_cod_database_code 7130758
_shelx_shelxl_version_number 2017/1
_chemical_oxdiff_formula C46H53BCoF3FeN14O4.4S
_shelx_space_group_comment
;
The symmetry employed for this shelxl refinement is uniquely defined
by the following loop, which should always be used as a source of
symmetry information in preference to the above space-group names.
They are only intended as comments.
;
_reflns_odcompleteness_completeness 99.87
_reflns_odcompleteness_iscentric 1
_reflns_odcompleteness_theta 26.32
_olex2_refinement_description
;
1. Fixed Uiso
 At 1.2 times of:
  All B(H) groups, All C(H) groups
 At 1.5 times of:
  All C(H,H,H) groups, All O(H,H) groups
2. Uiso/Uaniso restraints and constraints
Uanis(C32) \\sim Ueq, Uanis(C33) \\sim Ueq, Uanis(C36) \\sim Ueq, Uanis(C31)
\\sim Ueq, Uanis(C34) \\sim Ueq, Uanis(C35) \\sim Ueq, Uanis(C43) \\sim Ueq,
Uanis(C46) \\sim Ueq, Uanis(C40) \\sim Ueq, Uanis(C39) \\sim Ueq, Uanis(C42)
\\sim Ueq, Uanis(C38) \\sim Ueq, Uanis(C37) \\sim Ueq, Uanis(C3) \\sim Ueq:
with sigma of 0.005 and sigma for terminal atoms of 0.01
3. Others
 Fixed Sof: O5(0.5) H5D(0.5) H5E(0.5)
4.a Riding coordinates:
 O5(H5D,H5E)
4.b Ternary CH refined with riding coordinates:
 B1(H1)
4.c Aromatic/amide H refined with riding coordinates:
 C3(H3), C8(H8), C13(H13), C19(H19), C20(H20), C22(H22), C26(H26), C28(H28),
 C29(H29), C31(H31), C32(H32), C34(H34), C38(H38), C40(H40), C41(H41), C43(H43)
4.d Idealised Me refined as rotating group:
 C1(H1A,H1B,H1C), C5(H5A,H5B,H5C), C6(H6A,H6B,H6C), C10(H10A,H10B,H10C),
 C11(H11A,H11B,H11C), C15(H15A,H15B,H15C), C24(H24A,H24B,H24C), C30(H30A,H30B,
 H30C), C36(H36A,H36B,H36C), C42(H42A,H42B,H42C), C44(H44A,H44B,H44C), C45(H45A,
 H45B,H45C)
;
_olex2_submission_special_instructions 'No special instructions were received'
_oxdiff_exptl_absorpt_empirical_details
;
Empirical correction (ABSPACK) includes:
- Absorption correction using spherical harmonics
- Frame scaling
;
_oxdiff_exptl_absorpt_empirical_full_max 1.090
_oxdiff_exptl_absorpt_empirical_full_min 0.895

loop_
_space_group_symop_operation_xyz
'x, y, z'
'-x, -y, -z'

loop_
_atom_site_label
_atom_site_type_symbol
_atom_site_fract_x
_atom_site_fract_y
_atom_site_fract_z
_atom_site_U_iso_or_equiv
_atom_site_adp_type
_atom_site_occupancy
_atom_site_site_symmetry_order
_atom_site_calc_flag
_atom_site_refinement_flags_posn
_atom_site_refinement_flags_adp
_atom_site_refinement_flags_occupancy
_atom_site_disorder_assembly
_atom_site_disorder_group
Co1 Co 0.73360(8) 0.37526(8) 0.40611(8) 0.0241(3) Uani 1 1 d . . . . .
Fe1 Fe 0.45496(8) 0.25783(9) 0.59464(8) 0.0229(3) Uani 1 1 d . . . . .
S1 S 0.02165(18) 0.17889(18) 0.15796(19) 0.0393(6) Uani 1 1 d . . . . .
F1 F -0.0647(4) 0.0339(4) 0.1623(4) 0.078(2) Uani 1 1 d . . . . .
F2 F 0.0177(4) 0.0836(4) 0.0353(4) 0.0599(17) Uani 1 1 d . . . . .
F3 F -0.1363(4) 0.1881(5) 0.0504(4) 0.078(2) Uani 1 1 d . . . . .
O1 O 0.3606(5) 0.3391(4) 1.0532(4) 0.0458(18) Uani 1 1 d . . . . .
O2 O 0.1201(4) 0.0920(5) 0.1970(5) 0.0549(19) Uani 1 1 d . . . . .
O3 O 0.0329(5) 0.2711(5) 0.0801(5) 0.068(2) Uani 1 1 d . . . . .
O4 O -0.0516(4) 0.2038(4) 0.2260(5) 0.0523(19) Uani 1 1 d . . . . .
O5 O 0.6702(12) 0.5608(12) 0.7888(12) 0.116(7) Uani 0.5 1 d . . P . .
H5D H 0.680243 0.588944 0.728123 0.174 Uiso 0.5 1 d R . P . .
H5E H 0.664563 0.611934 0.812093 0.174 Uiso 0.5 1 d R . P . .
N1 N 0.3634(5) 0.1754(5) 0.6823(5) 0.0221(16) Uani 1 1 d . . . . .
N2 N 0.4183(4) 0.0727(5) 0.7451(5) 0.0247(17) Uani 1 1 d . . . . .
N3 N 0.5518(5) 0.2184(5) 0.7140(5) 0.0246(17) Uani 1 1 d . . . . .
N4 N 0.5797(5) 0.1131(5) 0.7800(5) 0.0250(17) Uani 1 1 d . . . . .
N5 N 0.5407(4) 0.1133(5) 0.5783(5) 0.0227(17) Uani 1 1 d . . . . .
N6 N 0.5793(5) 0.0226(5) 0.6614(5) 0.0262(17) Uani 1 1 d . . . . .
N7 N 0.3268(4) 0.4731(5) 0.6123(5) 0.0233(17) Uani 1 1 d . . . . .
N8 N 0.2955(5) 0.3416(5) 0.4175(5) 0.0271(17) Uani 1 1 d . . . . .
N9 N 0.6108(5) 0.3501(5) 0.4646(5) 0.0226(16) Uani 1 1 d . . . . .
N10 N 0.7980(4) 0.3399(5) 0.5332(5) 0.0245(17) Uani 1 1 d . . . . .
N11 N 0.7969(4) 0.2192(5) 0.4356(5) 0.0217(16) Uani 1 1 d . . . . .
N12 N 0.8574(5) 0.4006(5) 0.3396(5) 0.0309(18) Uani 1 1 d . . . . .
N13 N 0.6798(5) 0.3988(5) 0.2773(5) 0.0289(18) Uani 1 1 d . . . . .
N14 N 0.2963(5) 0.2960(5) 0.9375(5) 0.0350(19) Uani 1 1 d . . . . .
C1 C 0.1737(5) 0.2909(6) 0.6272(6) 0.033(2) Uani 1 1 d . . . . .
H1A H 0.191005 0.354444 0.628211 0.050 Uiso 1 1 calc GR . . . .
H1B H 0.105128 0.291614 0.654693 0.050 Uiso 1 1 calc GR . . . .
H1C H 0.168793 0.293431 0.560309 0.050 Uiso 1 1 calc GR . . . .
C2 C 0.2601(6) 0.1882(6) 0.6862(6) 0.028(2) Uani 1 1 d . . . . .
C3 C 0.2468(6) 0.0932(6) 0.7518(6) 0.025(2) Uani 1 1 d . U . . .
H3 H 0.181155 0.080331 0.768718 0.030 Uiso 1 1 calc R . . . .
C4 C 0.3451(6) 0.0241(6) 0.7862(6) 0.027(2) Uani 1 1 d . . . . .
C5 C 0.3797(6) -0.0928(6) 0.8600(6) 0.037(2) Uani 1 1 d . . . . .
H5A H 0.430286 -0.141580 0.832053 0.056 Uiso 1 1 calc GR . . . .
H5B H 0.316878 -0.116406 0.876315 0.056 Uiso 1 1 calc GR . . . .
H5C H 0.413917 -0.094747 0.918649 0.056 Uiso 1 1 calc GR . . . .
C6 C 0.5835(6) 0.3898(5) 0.7018(6) 0.031(2) Uani 1 1 d . . . . .
H6A H 0.594985 0.405260 0.633062 0.047 Uiso 1 1 calc GR . . . .
H6B H 0.634132 0.410527 0.732030 0.047 Uiso 1 1 calc GR . . . .
H6C H 0.510397 0.431597 0.708497 0.047 Uiso 1 1 calc GR . . . .
C7 C 0.6005(6) 0.2705(6) 0.7506(6) 0.0217(19) Uani 1 1 d . . . . .
C8 C 0.6589(6) 0.2013(6) 0.8371(6) 0.026(2) Uani 1 1 d . . . . .
H8 H 0.700427 0.218501 0.876701 0.031 Uiso 1 1 calc R . . . .
C9 C 0.6446(6) 0.1026(6) 0.8540(6) 0.029(2) Uani 1 1 d . . . . .
C10 C 0.6884(6) -0.0042(6) 0.9372(6) 0.036(2) Uani 1 1 d . . . . .
H10A H 0.629151 -0.028719 0.966447 0.055 Uiso 1 1 calc GR . . . .
H10B H 0.728443 0.005974 0.985835 0.055 Uiso 1 1 calc GR . . . .
H10C H 0.735774 -0.058880 0.913193 0.055 Uiso 1 1 calc GR . . . .
C11 C 0.5511(5) 0.1523(6) 0.4006(5) 0.0222(19) Uani 1 1 d . . . . .
H11A H 0.477012 0.200550 0.390883 0.033 Uiso 1 1 calc GR . . . .
H11B H 0.560920 0.107767 0.359662 0.033 Uiso 1 1 calc GR . . . .
H11C H 0.599149 0.195977 0.383367 0.033 Uiso 1 1 calc GR . . . .
C12 C 0.5761(6) 0.0796(6) 0.5046(6) 0.025(2) Uani 1 1 d . . . . .
C13 C 0.6369(5) -0.0324(6) 0.5396(6) 0.024(2) Uani 1 1 d . . . . .
H13 H 0.669810 -0.076447 0.502575 0.028 Uiso 1 1 calc R . . . .
C14 C 0.6379(6) -0.0636(6) 0.6383(6) 0.027(2) Uani 1 1 d . . . . .
C15 C 0.6899(6) -0.1737(5) 0.7142(6) 0.029(2) Uani 1 1 d . . . . .
H15A H 0.743954 -0.169084 0.754750 0.043 Uiso 1 1 calc GR . . . .
H15B H 0.723949 -0.226420 0.682711 0.043 Uiso 1 1 calc GR . . . .
H15C H 0.635714 -0.197249 0.754524 0.043 Uiso 1 1 calc GR . . . .
C16 C 0.3774(6) 0.3897(6) 0.6072(6) 0.021(2) Uani 1 1 d . . . . .
C17 C 0.3585(6) 0.3042(6) 0.4844(6) 0.026(2) Uani 1 1 d . . . . .
C18 C 0.5481(6) 0.3190(5) 0.5148(6) 0.022(2) Uani 1 1 d . . . . .
C19 C 0.8022(6) 0.4078(6) 0.5772(6) 0.028(2) Uani 1 1 d . . . . .
H19 H 0.772801 0.483732 0.542468 0.033 Uiso 1 1 calc R . . . .
C20 C 0.8455(6) 0.3756(6) 0.6680(6) 0.031(2) Uani 1 1 d . . . . .
H20 H 0.850571 0.428256 0.693760 0.037 Uiso 1 1 calc R . . . .
C21 C 0.8834(6) 0.2645(7) 0.7248(6) 0.031(2) Uani 1 1 d . . . . .
C22 C 0.8759(6) 0.1928(6) 0.6807(6) 0.031(2) Uani 1 1 d . . . . .
H22 H 0.900160 0.116738 0.715898 0.038 Uiso 1 1 calc R . . . .
C23 C 0.8340(5) 0.2307(6) 0.5871(6) 0.023(2) Uani 1 1 d . . . . .
C24 C 0.9313(6) 0.2269(7) 0.8256(6) 0.045(3) Uani 1 1 d . . . . .
H24A H 0.931763 0.152216 0.860105 0.068 Uiso 1 1 calc GR . . . .
H24B H 0.889003 0.274726 0.858799 0.068 Uiso 1 1 calc GR . . . .
H24C H 1.004635 0.228893 0.824232 0.068 Uiso 1 1 calc GR . . . .
C25 C 0.8314(5) 0.1625(6) 0.5303(6) 0.025(2) Uani 1 1 d . . . . .
C26 C 0.8672(5) 0.0502(6) 0.5672(6) 0.030(2) Uani 1 1 d . . . . .
H26 H 0.888600 0.012969 0.634205 0.036 Uiso 1 1 calc R . . . .
C27 C 0.8719(6) -0.0088(6) 0.5057(7) 0.029(2) Uani 1 1 d . . . . .
C28 C 0.8407(5) 0.0495(6) 0.4093(6) 0.026(2) Uani 1 1 d . . . . .
H28 H 0.845126 0.012992 0.364545 0.031 Uiso 1 1 calc R . . . .
C29 C 0.8025(5) 0.1624(6) 0.3781(6) 0.026(2) Uani 1 1 d . . . . .
H29 H 0.779117 0.201256 0.311674 0.031 Uiso 1 1 calc R . . . .
C30 C 0.9103(6) -0.1326(6) 0.5456(6) 0.040(3) Uani 1 1 d . . . . .
H30A H 0.852346 -0.158297 0.576595 0.061 Uiso 1 1 calc GR . . . .
H30B H 0.971318 -0.158996 0.593354 0.061 Uiso 1 1 calc GR . . . .
H30C H 0.931983 -0.160335 0.492709 0.061 Uiso 1 1 calc GR . . . .
C31 C 0.9472(6) 0.3986(6) 0.3815(7) 0.038(2) Uani 1 1 d . U . . .
H31 H 0.953686 0.383478 0.449216 0.045 Uiso 1 1 calc R . . . .
C32 C 1.0323(7) 0.4189(7) 0.3248(8) 0.049(3) Uani 1 1 d . U . . .
H32 H 1.096690 0.414758 0.354549 0.059 Uiso 1 1 calc R . . . .
C33 C 1.0205(7) 0.4437(7) 0.2298(8) 0.048(3) Uani 1 1 d . U . . .
C34 C 0.9306(7) 0.4451(7) 0.1881(7) 0.047(3) Uani 1 1 d . U . . .
H34 H 0.923908 0.461799 0.120151 0.056 Uiso 1 1 calc R . . . .
C35 C 0.8471(7) 0.4224(6) 0.2432(7) 0.035(2) Uani 1 1 d . U . . .
C36 C 1.1110(8) 0.4653(8) 0.1642(9) 0.089(4) Uani 1 1 d . U . . .
H36A H 1.136459 0.408646 0.135290 0.134 Uiso 1 1 calc GR . . . .
H36B H 1.170166 0.464112 0.203009 0.134 Uiso 1 1 calc GR . . . .
H36C H 1.083542 0.536619 0.112832 0.134 Uiso 1 1 calc GR . . . .
C37 C 0.7513(7) 0.4139(6) 0.2091(7) 0.034(2) Uani 1 1 d . U . . .
C38 C 0.7294(7) 0.4123(6) 0.1186(7) 0.043(2) Uani 1 1 d . U . . .
H38 H 0.778619 0.423644 0.070944 0.052 Uiso 1 1 calc R . . . .
C39 C 0.6391(7) 0.3950(6) 0.0961(7) 0.038(2) Uani 1 1 d . U . . .
C40 C 0.5669(7) 0.3835(6) 0.1643(7) 0.037(2) Uani 1 1 d . U . . .
H40 H 0.502257 0.373371 0.150252 0.045 Uiso 1 1 calc R . . . .
C41 C 0.5889(6) 0.3866(6) 0.2535(6) 0.032(2) Uani 1 1 d . . . . .
H41 H 0.537779 0.379828 0.299967 0.038 Uiso 1 1 calc R . . . .
C42 C 0.6215(7) 0.3856(7) -0.0010(7) 0.062(3) Uani 1 1 d . U . . .
H42A H 0.675031 0.319932 -0.005268 0.093 Uiso 1 1 calc GR . . . .
H42B H 0.628221 0.449735 -0.052906 0.093 Uiso 1 1 calc GR . . . .
H42C H 0.549929 0.381108 -0.007529 0.093 Uiso 1 1 calc GR . . . .
C43 C 0.2946(7) 0.3135(6) 1.0192(7) 0.037(2) Uani 1 1 d . U . . .
H43 H 0.235611 0.305306 1.056053 0.045 Uiso 1 1 calc R . . . .
C44 C 0.3869(6) 0.2967(7) 0.8791(6) 0.047(3) Uani 1 1 d . . . . .
H44A H 0.436297 0.321655 0.905968 0.070 Uiso 1 1 calc GR . . . .
H44B H 0.361718 0.345875 0.812581 0.070 Uiso 1 1 calc GR . . . .
H44C H 0.423719 0.222932 0.879332 0.070 Uiso 1 1 calc GR . . . .
C45 C 0.2136(7) 0.2669(7) 0.9019(6) 0.048(3) Uani 1 1 d . . . . .
H45A H 0.162619 0.255653 0.951053 0.073 Uiso 1 1 calc GR . . . .
H45B H 0.245913 0.199786 0.888047 0.073 Uiso 1 1 calc GR . . . .
H45C H 0.176240 0.325757 0.842654 0.073 Uiso 1 1 calc GR . . . .
C46 C -0.0445(7) 0.1225(7) 0.1002(7) 0.039(2) Uani 1 1 d . U . . .
B1 B 0.5403(7) 0.0315(7) 0.7567(7) 0.028(3) Uani 1 1 d . . . . .
H1 H 0.566573 -0.041253 0.809429 0.034 Uiso 1 1 calc R . . . .

loop_
_atom_site_aniso_label
_atom_site_aniso_U_11
_atom_site_aniso_U_22
_atom_site_aniso_U_33
_atom_site_aniso_U_23
_atom_site_aniso_U_13
_atom_site_aniso_U_12
Co1 0.0251(6) 0.0125(6) 0.0298(8) -0.0028(5) 0.0033(5) -0.0049(5)
Fe1 0.0239(7) 0.0149(6) 0.0260(8) -0.0028(5) 0.0027(5) -0.0062(5)
S1 0.0430(15) 0.0305(14) 0.0492(18) -0.0166(12) 0.0187(13) -0.0170(11)
F1 0.098(4) 0.061(4) 0.084(5) -0.007(4) 0.000(4) -0.056(4)
F2 0.085(4) 0.043(3) 0.051(4) -0.014(3) -0.016(3) -0.019(3)
F3 0.039(3) 0.098(5) 0.069(5) -0.001(4) -0.017(3) -0.013(3)
O1 0.063(4) 0.030(4) 0.043(4) -0.003(3) -0.002(3) -0.023(3)
O2 0.035(4) 0.065(5) 0.061(5) -0.030(4) -0.002(3) -0.003(3)
O3 0.112(6) 0.048(4) 0.059(5) -0.018(4) 0.049(4) -0.052(4)
O4 0.049(4) 0.030(4) 0.058(5) -0.004(3) 0.026(3) -0.001(3)
O5 0.161(16) 0.075(12) 0.099(16) -0.005(11) 0.019(13) -0.050(11)
N1 0.025(4) 0.018(4) 0.025(4) -0.008(3) 0.004(3) -0.009(3)
N2 0.026(4) 0.012(4) 0.028(4) -0.001(3) -0.001(3) -0.001(3)
N3 0.035(4) 0.007(3) 0.023(4) 0.002(3) -0.006(3) -0.004(3)
N4 0.026(4) 0.018(4) 0.027(5) -0.006(3) 0.002(3) -0.004(3)
N5 0.026(4) 0.010(4) 0.026(5) 0.000(3) -0.003(3) -0.004(3)
N6 0.029(4) 0.024(4) 0.030(5) -0.012(4) 0.003(3) -0.012(3)
N7 0.012(3) 0.013(4) 0.033(5) 0.001(3) 0.001(3) 0.002(3)
N8 0.029(4) 0.026(4) 0.029(5) -0.011(3) 0.000(3) -0.010(3)
N9 0.024(4) 0.017(4) 0.027(5) -0.008(3) 0.003(3) -0.007(3)
N10 0.024(4) 0.017(4) 0.032(5) -0.005(3) 0.002(3) -0.010(3)
N11 0.017(4) 0.015(4) 0.028(5) -0.003(3) 0.004(3) -0.005(3)
N12 0.033(4) 0.012(4) 0.043(5) -0.007(3) 0.003(4) -0.006(3)
N13 0.036(4) 0.009(4) 0.037(5) -0.004(3) 0.008(4) -0.006(3)
N14 0.039(5) 0.025(4) 0.037(5) -0.006(4) 0.015(4) -0.011(3)
C1 0.024(5) 0.037(5) 0.039(6) -0.012(5) 0.004(4) -0.012(4)
C2 0.023(5) 0.027(5) 0.040(6) -0.021(4) 0.004(4) -0.007(4)
C3 0.028(4) 0.017(3) 0.029(4) -0.004(3) 0.006(3) -0.013(3)
C4 0.038(5) 0.016(5) 0.028(6) -0.004(4) 0.005(4) -0.013(4)
C5 0.053(6) 0.029(5) 0.036(6) -0.017(5) 0.023(5) -0.017(4)
C6 0.029(5) 0.021(5) 0.049(7) -0.014(4) -0.003(4) -0.011(4)
C7 0.025(5) 0.017(4) 0.024(5) -0.012(4) 0.004(4) -0.003(3)
C8 0.024(5) 0.026(5) 0.027(5) -0.011(4) -0.008(4) -0.007(4)
C9 0.024(5) 0.029(5) 0.024(5) -0.003(4) -0.005(4) -0.004(4)
C10 0.047(5) 0.027(5) 0.030(6) -0.010(4) -0.004(4) -0.002(4)
C11 0.024(4) 0.024(5) 0.022(5) -0.011(4) 0.004(4) -0.009(3)
C12 0.024(5) 0.024(5) 0.029(6) -0.010(4) 0.005(4) -0.011(4)
C13 0.009(4) 0.022(5) 0.041(6) -0.014(4) -0.003(4) -0.001(3)
C14 0.026(5) 0.025(5) 0.030(6) -0.010(4) 0.004(4) -0.006(4)
C15 0.039(5) 0.011(4) 0.029(6) -0.001(4) -0.005(4) -0.005(4)
C16 0.023(5) 0.015(5) 0.017(5) 0.003(4) 0.000(4) -0.004(4)
C17 0.029(5) 0.011(4) 0.041(6) -0.012(4) 0.000(4) -0.006(4)
C18 0.023(5) 0.008(4) 0.033(6) -0.008(4) -0.011(4) 0.002(3)
C19 0.030(5) 0.017(5) 0.034(6) 0.001(4) -0.008(4) -0.014(4)
C20 0.028(5) 0.036(6) 0.036(6) -0.013(4) 0.001(4) -0.018(4)
C21 0.019(5) 0.030(5) 0.031(6) 0.000(4) -0.004(4) -0.004(4)
C22 0.025(5) 0.025(5) 0.031(6) 0.002(4) -0.002(4) -0.004(4)
C23 0.008(4) 0.016(5) 0.034(6) 0.002(4) -0.004(4) -0.001(3)
C24 0.049(6) 0.046(6) 0.037(6) -0.004(5) -0.008(5) -0.020(5)
C25 0.020(4) 0.017(5) 0.031(6) 0.002(4) 0.004(4) -0.007(3)
C26 0.018(4) 0.012(4) 0.047(6) 0.004(4) -0.006(4) -0.003(3)
C27 0.018(5) 0.017(5) 0.053(7) -0.010(5) 0.001(4) -0.009(4)
C28 0.029(5) 0.018(5) 0.034(6) -0.011(4) 0.007(4) -0.009(4)
C29 0.022(5) 0.018(5) 0.036(6) -0.007(4) -0.004(4) -0.008(4)
C30 0.032(5) 0.015(5) 0.060(7) -0.001(5) -0.008(5) -0.001(4)
C31 0.032(4) 0.031(4) 0.050(5) -0.013(3) 0.008(3) -0.013(3)
C32 0.046(4) 0.042(4) 0.064(5) -0.022(4) 0.012(4) -0.018(3)
C33 0.044(4) 0.039(4) 0.061(5) -0.017(4) 0.021(4) -0.019(3)
C34 0.057(4) 0.033(4) 0.049(5) -0.013(3) 0.020(4) -0.015(3)
C35 0.043(4) 0.021(4) 0.039(4) -0.012(3) 0.012(3) -0.006(3)
C36 0.100(7) 0.081(7) 0.118(9) -0.058(6) 0.058(6) -0.051(6)
C37 0.040(4) 0.020(4) 0.039(4) -0.009(3) 0.007(3) -0.006(3)
C38 0.052(4) 0.029(4) 0.038(4) -0.006(3) 0.012(4) -0.004(3)
C39 0.048(4) 0.023(4) 0.032(4) -0.009(3) -0.003(3) 0.004(3)
C40 0.040(4) 0.025(4) 0.037(4) -0.007(3) -0.007(3) -0.002(3)
C41 0.041(6) 0.009(4) 0.039(6) -0.004(4) -0.009(5) -0.003(4)
C42 0.076(6) 0.045(6) 0.048(6) -0.023(5) -0.007(5) 0.010(5)
C43 0.047(4) 0.027(4) 0.034(4) -0.009(3) 0.015(4) -0.011(3)
C44 0.048(6) 0.045(6) 0.031(6) -0.001(5) 0.011(5) -0.008(5)
C45 0.083(7) 0.027(5) 0.030(6) 0.003(5) 0.008(5) -0.024(5)
C46 0.033(4) 0.036(4) 0.035(4) 0.003(3) 0.004(3) -0.012(3)
B1 0.041(6) 0.013(5) 0.021(6) 0.007(4) -0.005(5) -0.009(4)

loop_
_atom_type_symbol
_atom_type_description
_atom_type_scat_dispersion_real
_atom_type_scat_dispersion_imag
_atom_type_scat_source
C C 0.0033 0.0016 'International Tables Vol C Tables 4.2.6.8 and 6.1.1.4'
H H 0.0000 0.0000 'International Tables Vol C Tables 4.2.6.8 and 6.1.1.4'
B B 0.0013 0.0007 'International Tables Vol C Tables 4.2.6.8 and 6.1.1.4'
Co Co 0.3494 0.9721 'International Tables Vol C Tables 4.2.6.8 and 6.1.1.4'
F F 0.0171 0.0103 'International Tables Vol C Tables 4.2.6.8 and 6.1.1.4'
Fe Fe 0.3463 0.8444 'International Tables Vol C Tables 4.2.6.8 and 6.1.1.4'
N N 0.0061 0.0033 'International Tables Vol C Tables 4.2.6.8 and 6.1.1.4'
O O 0.0106 0.0060 'International Tables Vol C Tables 4.2.6.8 and 6.1.1.4'
S S 0.1246 0.1234 'International Tables Vol C Tables 4.2.6.8 and 6.1.1.4'

loop_
_exptl_crystal_face_index_h
_exptl_crystal_face_index_k
_exptl_crystal_face_index_l
_exptl_crystal_face_perp_dist
-16 -12 -11 0.0585
15 0 9 0.0416
16 11 11 0.0616
3 -16 -1 0.1004
18 1 -2 0.0272
-18 -1 2 0.0002
0 -15 -17 0.0815
-4 0 19 0.0332
4 0 -19 0.0332
-10 1 -14 0.0087

loop_
_geom_angle_atom_site_label_1
_geom_angle_atom_site_label_2
_geom_angle_atom_site_label_3
_geom_angle
_geom_angle_site_symmetry_1
_geom_angle_site_symmetry_3
_geom_angle_publ_flag
N7 Co1 N10 93.0(3) 2_666 . ?
N7 Co1 N11 175.5(3) 2_666 . ?
N7 Co1 N12 90.6(2) 2_666 . ?
N7 Co1 N13 91.9(3) 2_666 . ?
N9 Co1 N7 90.1(3) . 2_666 ?
N9 Co1 N10 88.3(3) . . ?
N9 Co1 N11 88.6(2) . . ?
N9 Co1 N12 176.9(3) . . ?
N9 Co1 N13 94.3(3) . . ?
N10 Co1 N11 82.6(3) . . ?
N10 Co1 N12 94.7(3) . . ?
N10 Co1 N13 174.4(3) . . ?
N11 Co1 N12 90.9(2) . . ?
N13 Co1 N11 92.6(3) . . ?
N13 Co1 N12 82.7(3) . . ?
N1 Fe1 N5 87.1(2) . . ?
N3 Fe1 N1 88.0(2) . . ?
N3 Fe1 N5 89.8(2) . . ?
C16 Fe1 N1 93.6(3) . . ?
C16 Fe1 N3 90.9(3) . . ?
C16 Fe1 N5 179.0(3) . . ?
C16 Fe1 C17 85.0(3) . . ?
C16 Fe1 C18 92.4(3) . . ?
C17 Fe1 N1 92.1(3) . . ?
C17 Fe1 N3 175.9(3) . . ?
C17 Fe1 N5 94.3(3) . . ?
C18 Fe1 N1 174.0(3) . . ?
C18 Fe1 N3 91.1(3) . . ?
C18 Fe1 N5 87.0(3) . . ?
C18 Fe1 C17 89.3(3) . . ?
O2 S1 O3 114.5(4) . . ?
O2 S1 C46 102.6(4) . . ?
O3 S1 C46 103.1(4) . . ?
O4 S1 O2 116.3(4) . . ?
O4 S1 O3 115.6(4) . . ?
O4 S1 C46 101.7(4) . . ?
H5D O5 H5E 104.5 . . ?
N2 N1 Fe1 115.6(4) . . ?
C2 N1 Fe1 135.9(5) . . ?
C2 N1 N2 107.7(6) . . ?
N1 N2 B1 120.9(6) . . ?
C4 N2 N1 107.6(6) . . ?
C4 N2 B1 131.5(6) . . ?
N4 N3 Fe1 118.5(5) . . ?
C7 N3 Fe1 136.1(5) . . ?
C7 N3 N4 105.4(6) . . ?
N3 N4 B1 118.1(6) . . ?
C9 N4 N3 109.7(6) . . ?
C9 N4 B1 132.1(6) . . ?
N6 N5 Fe1 117.7(5) . . ?
C12 N5 Fe1 136.6(5) . . ?
C12 N5 N6 105.6(6) . . ?
N5 N6 B1 118.0(7) . . ?
C14 N6 N5 110.2(7) . . ?
C14 N6 B1 131.3(7) . . ?
C16 N7 Co1 164.6(7) . 2_666 ?
C18 N9 Co1 167.2(6) . . ?
C19 N10 Co1 127.9(5) . . ?
C19 N10 C23 116.9(7) . . ?
C23 N10 Co1 114.8(5) . . ?
C25 N11 Co1 113.7(6) . . ?
C29 N11 Co1 128.7(5) . . ?
C29 N11 C25 117.3(6) . . ?
C31 N12 Co1 125.6(6) . . ?
C31 N12 C35 120.4(7) . . ?
C35 N12 Co1 114.0(5) . . ?
C37 N13 Co1 113.9(5) . . ?
C41 N13 Co1 126.5(6) . . ?
C41 N13 C37 118.9(8) . . ?
C43 N14 C44 121.4(8) . . ?
C43 N14 C45 123.3(8) . . ?
C45 N14 C44 115.1(8) . . ?
H1A C1 H1B 109.5 . . ?
H1A C1 H1C 109.5 . . ?
H1B C1 H1C 109.5 . . ?
C2 C1 H1A 109.5 . . ?
C2 C1 H1B 109.5 . . ?
C2 C1 H1C 109.5 . . ?
N1 C2 C1 123.5(7) . . ?
N1 C2 C3 109.1(6) . . ?
C3 C2 C1 127.4(7) . . ?
C2 C3 H3 126.8 . . ?
C4 C3 C2 106.3(6) . . ?
C4 C3 H3 126.8 . . ?
N2 C4 C5 121.2(7) . . ?
C3 C4 N2 109.2(6) . . ?
C3 C4 C5 129.5(7) . . ?
C4 C5 H5A 109.5 . . ?
C4 C5 H5B 109.5 . . ?
C4 C5 H5C 109.5 . . ?
H5A C5 H5B 109.5 . . ?
H5A C5 H5C 109.5 . . ?
H5B C5 H5C 109.5 . . ?
H6A C6 H6B 109.5 . . ?
H6A C6 H6C 109.5 . . ?
H6B C6 H6C 109.5 . . ?
C7 C6 H6A 109.5 . . ?
C7 C6 H6B 109.5 . . ?
C7 C6 H6C 109.5 . . ?
N3 C7 C6 121.2(7) . . ?
N3 C7 C8 110.9(6) . . ?
C8 C7 C6 127.8(7) . . ?
C7 C8 H8 127.0 . . ?
C9 C8 C7 105.9(6) . . ?
C9 C8 H8 127.0 . . ?
N4 C9 C8 108.1(6) . . ?
N4 C9 C10 121.5(7) . . ?
C8 C9 C10 130.4(7) . . ?
C9 C10 H10A 109.5 . . ?
C9 C10 H10B 109.5 . . ?
C9 C10 H10C 109.5 . . ?
H10A C10 H10B 109.5 . . ?
H10A C10 H10C 109.5 . . ?
H10B C10 H10C 109.5 . . ?
H11A C11 H11B 109.5 . . ?
H11A C11 H11C 109.5 . . ?
H11B C11 H11C 109.5 . . ?
C12 C11 H11A 109.5 . . ?
C12 C11 H11B 109.5 . . ?
C12 C11 H11C 109.5 . . ?
N5 C12 C11 123.3(7) . . ?
N5 C12 C13 110.4(7) . . ?
C13 C12 C11 126.2(8) . . ?
C12 C13 H13 127.4 . . ?
C14 C13 C12 105.1(8) . . ?
C14 C13 H13 127.4 . . ?
N6 C14 C13 108.6(7) . . ?
N6 C14 C15 122.0(8) . . ?
C13 C14 C15 129.3(8) . . ?
C14 C15 H15A 109.5 . . ?
C14 C15 H15B 109.5 . . ?
C14 C15 H15C 109.5 . . ?
H15A C15 H15B 109.5 . . ?
H15A C15 H15C 109.5 . . ?
H15B C15 H15C 109.5 . . ?
N7 C16 Fe1 177.7(7) . . ?
N8 C17 Fe1 173.9(7) . . ?
N9 C18 Fe1 175.2(7) . . ?
N10 C19 H19 118.1 . . ?
N10 C19 C20 123.9(7) . . ?
C20 C19 H19 118.1 . . ?
C19 C20 H20 119.8 . . ?
C19 C20 C21 120.4(8) . . ?
C21 C20 H20 119.8 . . ?
C20 C21 C24 121.4(8) . . ?
C22 C21 C20 116.1(8) . . ?
C22 C21 C24 122.4(7) . . ?
C21 C22 H22 119.7 . . ?
C23 C22 C21 120.5(7) . . ?
C23 C22 H22 119.7 . . ?
N10 C23 C25 112.6(7) . . ?
C22 C23 N10 122.0(8) . . ?
C22 C23 C25 125.2(7) . . ?
C21 C24 H24A 109.5 . . ?
C21 C24 H24B 109.5 . . ?
C21 C24 H24C 109.5 . . ?
H24A C24 H24B 109.5 . . ?
H24A C24 H24C 109.5 . . ?
H24B C24 H24C 109.5 . . ?
N11 C25 C23 114.2(6) . . ?
N11 C25 C26 122.1(8) . . ?
C26 C25 C23 123.6(8) . . ?
C25 C26 H26 120.1 . . ?
C25 C26 C27 119.9(8) . . ?
C27 C26 H26 120.1 . . ?
C26 C27 C30 120.4(8) . . ?
C28 C27 C26 117.5(7) . . ?
C28 C27 C30 122.1(8) . . ?
C27 C28 H28 120.4 . . ?
C27 C28 C29 119.2(8) . . ?
C29 C28 H28 120.4 . . ?
N11 C29 C28 123.9(8) . . ?
N11 C29 H29 118.1 . . ?
C28 C29 H29 118.1 . . ?
C27 C30 H30A 109.5 . . ?
C27 C30 H30B 109.5 . . ?
C27 C30 H30C 109.5 . . ?
H30A C30 H30B 109.5 . . ?
H30A C30 H30C 109.5 . . ?
H30B C30 H30C 109.5 . . ?
N12 C31 H31 119.8 . . ?
N12 C31 C32 120.3(9) . . ?
C32 C31 H31 119.8 . . ?
C31 C32 H32 120.4 . . ?
C33 C32 C31 119.2(9) . . ?
C33 C32 H32 120.4 . . ?
C32 C33 C34 120.4(9) . . ?
C32 C33 C36 121.6(9) . . ?
C34 C33 C36 117.9(10) . . ?
C33 C34 H34 119.4 . . ?
C33 C34 C35 121.2(10) . . ?
C35 C34 H34 119.4 . . ?
N12 C35 C34 118.5(8) . . ?
N12 C35 C37 114.7(8) . . ?
C34 C35 C37 126.7(9) . . ?
C33 C36 H36A 109.5 . . ?
C33 C36 H36B 109.5 . . ?
C33 C36 H36C 109.5 . . ?
H36A C36 H36B 109.5 . . ?
H36A C36 H36C 109.5 . . ?
H36B C36 H36C 109.5 . . ?
N13 C37 C35 114.2(8) . . ?
N13 C37 C38 119.0(8) . . ?
C38 C37 C35 126.6(9) . . ?
C37 C38 H38 119.1 . . ?
C39 C38 C37 121.9(9) . . ?
C39 C38 H38 119.1 . . ?
C38 C39 C40 118.3(9) . . ?
C38 C39 C42 120.5(9) . . ?
C40 C39 C42 121.2(9) . . ?
C39 C40 H40 120.4 . . ?
C39 C40 C41 119.2(8) . . ?
C41 C40 H40 120.4 . . ?
N13 C41 C40 122.6(9) . . ?
N13 C41 H41 118.7 . . ?
C40 C41 H41 118.7 . . ?
C39 C42 H42A 109.5 . . ?
C39 C42 H42B 109.5 . . ?
C39 C42 H42C 109.5 . . ?
H42A C42 H42B 109.5 . . ?
H42A C42 H42C 109.5 . . ?
H42B C42 H42C 109.5 . . ?
O1 C43 N14 127.0(9) . . ?
O1 C43 H43 116.5 . . ?
N14 C43 H43 116.5 . . ?
N14 C44 H44A 109.5 . . ?
N14 C44 H44B 109.5 . . ?
N14 C44 H44C 109.5 . . ?
H44A C44 H44B 109.5 . . ?
H44A C44 H44C 109.5 . . ?
H44B C44 H44C 109.5 . . ?
N14 C45 H45A 109.5 . . ?
N14 C45 H45B 109.5 . . ?
N14 C45 H45C 109.5 . . ?
H45A C45 H45B 109.5 . . ?
H45A C45 H45C 109.5 . . ?
H45B C45 H45C 109.5 . . ?
F1 C46 S1 112.5(7) . . ?
F1 C46 F2 103.8(8) . . ?
F2 C46 S1 111.4(6) . . ?
F3 C46 S1 116.4(7) . . ?
F3 C46 F1 106.4(6) . . ?
F3 C46 F2 105.4(8) . . ?
N2 B1 H1 110.2 . . ?
N4 B1 N2 109.1(7) . . ?
N4 B1 H1 110.2 . . ?
N6 B1 N2 107.6(6) . . ?
N6 B1 N4 109.5(6) . . ?
N6 B1 H1 110.2 . . ?

loop_
_geom_bond_atom_site_label_1
_geom_bond_atom_site_label_2
_geom_bond_distance
_geom_bond_site_symmetry_2
_geom_bond_publ_flag
Co1 N7 1.916(6) 2_666 ?
Co1 N9 1.888(6) . ?
Co1 N10 1.926(6) . ?
Co1 N11 1.945(6) . ?
Co1 N12 1.946(7) . ?
Co1 N13 1.939(7) . ?
Fe1 N1 2.048(6) . ?
Fe1 N3 2.027(6) . ?
Fe1 N5 2.053(6) . ?
Fe1 C16 1.857(8) . ?
Fe1 C17 1.900(8) . ?
Fe1 C18 1.870(8) . ?
S1 O2 1.437(6) . ?
S1 O3 1.439(6) . ?
S1 O4 1.424(6) . ?
S1 C46 1.744(10) . ?
F1 C46 1.354(9) . ?
F2 C46 1.380(11) . ?
F3 C46 1.323(8) . ?
O1 C43 1.222(9) . ?
O5 H5D 0.8700 . ?
O5 H5E 0.8697 . ?
N1 N2 1.377(7) . ?
N1 C2 1.326(8) . ?
N2 C4 1.361(8) . ?
N2 B1 1.528(10) . ?
N3 N4 1.385(7) . ?
N3 C7 1.346(9) . ?
N4 C9 1.355(9) . ?
N4 B1 1.521(10) . ?
N5 N6 1.387(8) . ?
N5 C12 1.340(10) . ?
N6 C14 1.347(10) . ?
N6 B1 1.513(12) . ?
N7 C16 1.163(9) . ?
N8 C17 1.172(8) . ?
N9 C18 1.179(9) . ?
N10 C19 1.327(9) . ?
N10 C23 1.374(8) . ?
N11 C25 1.359(9) . ?
N11 C29 1.326(10) . ?
N12 C31 1.349(9) . ?
N12 C35 1.353(10) . ?
N13 C37 1.367(10) . ?
N13 C41 1.342(8) . ?
N14 C43 1.307(11) . ?
N14 C44 1.453(10) . ?
N14 C45 1.450(9) . ?
C1 H1A 0.9800 . ?
C1 H1B 0.9800 . ?
C1 H1C 0.9800 . ?
C1 C2 1.511(9) . ?
C2 C3 1.398(9) . ?
C3 H3 0.9500 . ?
C3 C4 1.339(9) . ?
C4 C5 1.538(9) . ?
C5 H5A 0.9800 . ?
C5 H5B 0.9800 . ?
C5 H5C 0.9800 . ?
C6 H6A 0.9800 . ?
C6 H6B 0.9800 . ?
C6 H6C 0.9800 . ?
C6 C7 1.501(9) . ?
C7 C8 1.382(9) . ?
C8 H8 0.9500 . ?
C8 C9 1.373(9) . ?
C9 C10 1.513(9) . ?
C10 H10A 0.9800 . ?
C10 H10B 0.9800 . ?
C10 H10C 0.9800 . ?
C11 H11A 0.9800 . ?
C11 H11B 0.9800 . ?
C11 H11C 0.9800 . ?
C11 C12 1.498(10) . ?
C12 C13 1.416(9) . ?
C13 H13 0.9500 . ?
C13 C14 1.371(11) . ?
C14 C15 1.507(9) . ?
C15 H15A 0.9800 . ?
C15 H15B 0.9800 . ?
C15 H15C 0.9800 . ?
C19 H19 0.9500 . ?
C19 C20 1.345(10) . ?
C20 H20 0.9500 . ?
C20 C21 1.404(10) . ?
C21 C22 1.388(11) . ?
C21 C24 1.488(10) . ?
C22 H22 0.9500 . ?
C22 C23 1.367(10) . ?
C23 C25 1.470(11) . ?
C24 H24A 0.9800 . ?
C24 H24B 0.9800 . ?
C24 H24C 0.9800 . ?
C25 C26 1.379(9) . ?
C26 H26 0.9500 . ?
C26 C27 1.402(11) . ?
C27 C28 1.376(10) . ?
C27 C30 1.522(9) . ?
C28 H28 0.9500 . ?
C28 C29 1.388(9) . ?
C29 H29 0.9500 . ?
C30 H30A 0.9800 . ?
C30 H30B 0.9800 . ?
C30 H30C 0.9800 . ?
C31 H31 0.9500 . ?
C31 C32 1.422(11) . ?
C32 H32 0.9500 . ?
C32 C33 1.327(13) . ?
C33 C34 1.353(11) . ?
C33 C36 1.552(13) . ?
C34 H34 0.9500 . ?
C34 C35 1.402(11) . ?
C35 C37 1.434(10) . ?
C36 H36A 0.9800 . ?
C36 H36B 0.9800 . ?
C36 H36C 0.9800 . ?
C37 C38 1.386(12) . ?
C38 H38 0.9500 . ?
C38 C39 1.364(10) . ?
C39 C40 1.369(12) . ?
C39 C42 1.516(12) . ?
C40 H40 0.9500 . ?
C40 C41 1.377(11) . ?
C41 H41 0.9500 . ?
C42 H42A 0.9800 . ?
C42 H42B 0.9800 . ?
C42 H42C 0.9800 . ?
C43 H43 0.9500 . ?
C44 H44A 0.9800 . ?
C44 H44B 0.9800 . ?
C44 H44C 0.9800 . ?
C45 H45A 0.9800 . ?
C45 H45B 0.9800 . ?
C45 H45C 0.9800 . ?
B1 H1 1.0000 . ?

loop_
_geom_hbond_atom_site_label_D
_geom_hbond_atom_site_label_H
_geom_hbond_atom_site_label_A
_geom_hbond_distance_DH
_geom_hbond_distance_HA
_geom_hbond_distance_DA
_geom_hbond_angle_DHA
_geom_hbond_site_symmetry_A
_geom_hbond_publ_flag
O5 H5D N8 0.87 2.09 2.963(17) 179.3 2_666 yes

loop_
_geom_torsion_atom_site_label_1
_geom_torsion_atom_site_label_2
_geom_torsion_atom_site_label_3
_geom_torsion_atom_site_label_4
_geom_torsion
_geom_torsion_site_symmetry_1
_geom_torsion_site_symmetry_2
_geom_torsion_site_symmetry_3
_geom_torsion_site_symmetry_4
_geom_torsion_publ_flag
Co1 N10 C19 C20 177.4(6) . . . . ?
Co1 N10 C23 C22 -176.1(6) . . . . ?
Co1 N10 C23 C25 9.3(8) . . . . ?
Co1 N11 C25 C23 -11.7(8) . . . . ?
Co1 N11 C25 C26 172.4(5) . . . . ?
Co1 N11 C29 C28 -173.6(5) . . . . ?
Co1 N12 C31 C32 -179.7(6) . . . . ?
Co1 N12 C35 C34 178.1(6) . . . . ?
Co1 N12 C35 C37 -5.0(9) . . . . ?
Co1 N13 C37 C35 -7.0(8) . . . . ?
Co1 N13 C37 C38 168.8(6) . . . . ?
Co1 N13 C41 C40 -166.6(6) . . . . ?
Fe1 N1 N2 C4 -170.7(5) . . . . ?
Fe1 N1 N2 B1 7.9(9) . . . . ?
Fe1 N1 C2 C1 -11.4(13) . . . . ?
Fe1 N1 C2 C3 168.4(6) . . . . ?
Fe1 N3 N4 C9 179.8(5) . . . . ?
Fe1 N3 N4 B1 3.0(9) . . . . ?
Fe1 N3 C7 C6 3.4(12) . . . . ?
Fe1 N3 C7 C8 -179.9(6) . . . . ?
Fe1 N5 N6 C14 -176.9(5) . . . . ?
Fe1 N5 N6 B1 10.1(8) . . . . ?
Fe1 N5 C12 C11 -3.9(11) . . . . ?
Fe1 N5 C12 C13 177.3(5) . . . . ?
O2 S1 C46 F1 61.8(8) . . . . ?
O2 S1 C46 F2 -54.3(7) . . . . ?
O2 S1 C46 F3 -175.1(7) . . . . ?
O3 S1 C46 F1 -179.0(7) . . . . ?
O3 S1 C46 F2 64.9(7) . . . . ?
O3 S1 C46 F3 -55.9(8) . . . . ?
O4 S1 C46 F1 -58.9(7) . . . . ?
O4 S1 C46 F2 -175.0(6) . . . . ?
O4 S1 C46 F3 64.2(7) . . . . ?
N1 N2 C4 C3 -0.7(9) . . . . ?
N1 N2 C4 C5 179.5(7) . . . . ?
N1 N2 B1 N4 53.5(10) . . . . ?
N1 N2 B1 N6 -65.2(9) . . . . ?
N1 C2 C3 C4 -0.2(10) . . . . ?
N2 N1 C2 C1 180.0(8) . . . . ?
N2 N1 C2 C3 -0.2(9) . . . . ?
N3 N4 C9 C8 0.5(9) . . . . ?
N3 N4 C9 C10 -179.7(7) . . . . ?
N3 N4 B1 N2 -59.7(9) . . . . ?
N3 N4 B1 N6 57.9(9) . . . . ?
N3 C7 C8 C9 -0.3(9) . . . . ?
N4 N3 C7 C6 -176.1(7) . . . . ?
N4 N3 C7 C8 0.6(9) . . . . ?
N5 N6 C14 C13 -1.6(8) . . . . ?
N5 N6 C14 C15 -179.9(6) . . . . ?
N5 N6 B1 N2 52.8(8) . . . . ?
N5 N6 B1 N4 -65.6(8) . . . . ?
N5 C12 C13 C14 -1.2(8) . . . . ?
N6 N5 C12 C11 179.1(6) . . . . ?
N6 N5 C12 C13 0.3(8) . . . . ?
N7 Co1 N9 C18 -130(3) 2_666 . . . ?
N10 Co1 N9 C18 -36(3) . . . . ?
N10 C19 C20 C21 -4.4(13) . . . . ?
N10 C23 C25 N11 1.7(9) . . . . ?
N10 C23 C25 C26 177.5(6) . . . . ?
N11 Co1 N9 C18 46(3) . . . . ?
N11 C25 C26 C27 2.0(11) . . . . ?
N12 C31 C32 C33 2.4(13) . . . . ?
N12 C35 C37 N13 7.9(10) . . . . ?
N12 C35 C37 C38 -167.5(8) . . . . ?
N13 Co1 N9 C18 139(3) . . . . ?
N13 C37 C38 C39 -0.7(13) . . . . ?
C1 C2 C3 C4 179.6(8) . . . . ?
C2 N1 N2 C4 0.5(9) . . . . ?
C2 N1 N2 B1 179.1(7) . . . . ?
C2 C3 C4 N2 0.5(10) . . . . ?
C2 C3 C4 C5 -179.6(9) . . . . ?
C4 N2 B1 N4 -128.3(9) . . . . ?
C4 N2 B1 N6 112.9(9) . . . . ?
C6 C7 C8 C9 176.1(8) . . . . ?
C7 N3 N4 C9 -0.6(9) . . . . ?
C7 N3 N4 B1 -177.4(7) . . . . ?
C7 C8 C9 N4 -0.1(9) . . . . ?
C7 C8 C9 C10 -179.9(9) . . . . ?
C9 N4 B1 N2 124.5(9) . . . . ?
C9 N4 B1 N6 -118.0(9) . . . . ?
C11 C12 C13 C14 -179.9(7) . . . . ?
C12 N5 N6 C14 0.8(8) . . . . ?
C12 N5 N6 B1 -172.2(6) . . . . ?
C12 C13 C14 N6 1.7(8) . . . . ?
C12 C13 C14 C15 179.9(7) . . . . ?
C14 N6 B1 N2 -118.3(8) . . . . ?
C14 N6 B1 N4 123.2(8) . . . . ?
C19 N10 C23 C22 -2.3(11) . . . . ?
C19 N10 C23 C25 -176.9(6) . . . . ?
C19 C20 C21 C22 1.9(12) . . . . ?
C19 C20 C21 C24 -179.8(8) . . . . ?
C20 C21 C22 C23 0.2(12) . . . . ?
C21 C22 C23 N10 0.0(12) . . . . ?
C21 C22 C23 C25 174.0(7) . . . . ?
C22 C23 C25 N11 -172.8(7) . . . . ?
C22 C23 C25 C26 3.1(12) . . . . ?
C23 N10 C19 C20 4.5(12) . . . . ?
C23 C25 C26 C27 -173.5(7) . . . . ?
C24 C21 C22 C23 -178.2(7) . . . . ?
C25 N11 C29 C28 0.4(11) . . . . ?
C25 C26 C27 C28 0.5(11) . . . . ?
C25 C26 C27 C30 -179.4(6) . . . . ?
C26 C27 C28 C29 -2.4(11) . . . . ?
C27 C28 C29 N11 2.0(11) . . . . ?
C29 N11 C25 C23 173.5(6) . . . . ?
C29 N11 C25 C26 -2.5(10) . . . . ?
C30 C27 C28 C29 177.5(6) . . . . ?
C31 N12 C35 C34 -1.4(11) . . . . ?
C31 N12 C35 C37 175.5(7) . . . . ?
C31 C32 C33 C34 -2.8(14) . . . . ?
C31 C32 C33 C36 -179.1(8) . . . . ?
C32 C33 C34 C35 1.1(14) . . . . ?
C33 C34 C35 N12 1.0(13) . . . . ?
C33 C34 C35 C37 -175.4(8) . . . . ?
C34 C35 C37 N13 -175.5(8) . . . . ?
C34 C35 C37 C38 9.1(14) . . . . ?
C35 N12 C31 C32 -0.3(11) . . . . ?
C35 C37 C38 C39 174.5(8) . . . . ?
C36 C33 C34 C35 177.6(8) . . . . ?
C37 N13 C41 C40 3.2(11) . . . . ?
C37 C38 C39 C40 2.7(12) . . . . ?
C37 C38 C39 C42 -175.5(8) . . . . ?
C38 C39 C40 C41 -1.8(12) . . . . ?
C39 C40 C41 N13 -1.2(12) . . . . ?
C41 N13 C37 C35 -178.0(6) . . . . ?
C41 N13 C37 C38 -2.2(11) . . . . ?
C42 C39 C40 C41 176.4(7) . . . . ?
C44 N14 C43 O1 5.5(14) . . . . ?
C45 N14 C43 O1 -179.3(8) . . . . ?
B1 N2 C4 C3 -179.0(8) . . . . ?
B1 N2 C4 C5 1.1(14) . . . . ?
B1 N4 C9 C8 176.6(8) . . . . ?
B1 N4 C9 C10 -3.6(14) . . . . ?
B1 N6 C14 C13 170.1(7) . . . . ?
B1 N6 C14 C15 -8.2(12) . . . . ?

loop_
_exptl_oxdiff_crystal_face_indexfrac_h
_exptl_oxdiff_crystal_face_indexfrac_k
_exptl_oxdiff_crystal_face_indexfrac_l
_exptl_oxdiff_crystal_face_x
_exptl_oxdiff_crystal_face_y
_exptl_oxdiff_crystal_face_z
-15.6916 -12.0545 -11.0138 -0.0093 -0.0146 0.9999
14.9327 -0.4826 8.6855 -0.5754 0.2718 -0.7714
15.7720 11.0967 11.3280 -0.0544 0.0233 -0.9982
3.0537 -16.4726 -1.2630 -0.8983 0.4276 0.1011
17.9231 0.7370 -1.7877 -0.2062 0.6988 -0.6849
-17.9231 -0.7370 1.7877 0.2062 -0.6988 0.6849
0.4259 -15.0797 -17.0339 -0.2444 0.8181 0.5206
-4.0989 -0.1434 19.2906 -0.5906 -0.7703 -0.2404
4.0989 0.1434 -19.2906 0.5906 0.7703 0.2404
-10.4473 1.0155 -14.1153 0.7113 0.0583 0.7005
